data_4346802
loop_
_publ_author_name
'Yu, Yang'
'Ma, Jian-Ping'
'Zhao, Chao-Wei'
'Yang, Jing'
'Zhang, Xiao-Meng'
'Liu, Qi-Kui'
'Dong, Yu-Bin'

_publ_section_title
;
 Copper(I) Metal-Organic Framework: Visual Sensor for Detecting Small
 Polar Aliphatic Volatile Organic Compounds.
;
_journal_issue 24
_journal_name_full 'Inorganic chemistry'
_journal_page_first 11590
_journal_page_last 11592
_journal_paper_doi 10.1021/acs.inorgchem.5b02150
_journal_volume 54
_journal_year 2015
_chemical_formula_sum 'C47 H35 Cl2 Cu2 I2 N8 O0.5'
_chemical_formula_weight 1171.61
_space_group_IT_number 15
_space_group_name_Hall '-C 2yc'
_space_group_name_H-M_alt 'C 1 2/c 1'
_symmetry_cell_setting monoclinic
_symmetry_space_group_name_H-M 'C 1 2/c 1'
_atom_sites_solution_hydrogens geom
_atom_sites_solution_primary direct
_atom_sites_solution_secondary difmap
_audit_creation_method SHELXL-97
_cell_angle_alpha 90.00
_cell_angle_beta 111.462(4)
_cell_angle_gamma 90.00
_cell_formula_units_Z 4
_cell_length_a 26.070(6)
_cell_length_b 10.710(3)
_cell_length_c 18.232(4)
_cell_measurement_reflns_used 1913
_cell_measurement_temperature 173(2)
_cell_measurement_theta_max 26.661
_cell_measurement_theta_min 2.373
_cell_volume 4738(2)
_computing_cell_refinement 'Bruker SMART'
_computing_data_collection 'Bruker SMART'
_computing_data_reduction 'Bruker SAINT'
_computing_molecular_graphics 'Bruker SHELXTL'
_computing_publication_material 'Bruker SHELXTL'
_computing_structure_refinement 'SHELXL-97 (Sheldrick, 1997)'
_computing_structure_solution 'SHELXS-97 (Sheldrick, 1990)'
_diffrn_ambient_temperature 173(2)
_diffrn_measured_fraction_theta_full 0.997
_diffrn_measured_fraction_theta_max 0.997
_diffrn_measurement_device_type 'CCD area detector'
_diffrn_measurement_method 'phi and omega scans'
_diffrn_radiation_monochromator graphite
_diffrn_radiation_source 'fine-focus sealed tube'
_diffrn_radiation_type MoK\a
_diffrn_radiation_wavelength 0.71073
_diffrn_reflns_av_R_equivalents 0.0728
_diffrn_reflns_av_sigmaI/netI 0.0943
_diffrn_reflns_limit_h_max 30
_diffrn_reflns_limit_h_min -30
_diffrn_reflns_limit_k_max 12
_diffrn_reflns_limit_k_min -9
_diffrn_reflns_limit_l_max 21
_diffrn_reflns_limit_l_min -20
_diffrn_reflns_number 11639
_diffrn_reflns_theta_full 25.01
_diffrn_reflns_theta_max 25.01
_diffrn_reflns_theta_min 2.08
_exptl_absorpt_coefficient_mu 2.357
_exptl_absorpt_correction_T_max 0.8715
_exptl_absorpt_correction_T_min 0.6901
_exptl_absorpt_correction_type multi-scan
_exptl_absorpt_process_details sadabs
_exptl_crystal_colour yellow
_exptl_crystal_density_diffrn 1.643
_exptl_crystal_density_method 'not measured'
_exptl_crystal_description block
_exptl_crystal_F_000 2300
_exptl_crystal_size_max 0.17
_exptl_crystal_size_mid 0.11
_exptl_crystal_size_min 0.06
_refine_diff_density_max 1.251
_refine_diff_density_min -0.584
_refine_diff_density_rms 0.139
_refine_ls_extinction_method none
_refine_ls_goodness_of_fit_ref 0.952
_refine_ls_hydrogen_treatment constr
_refine_ls_matrix_type full
_refine_ls_number_parameters 331
_refine_ls_number_reflns 4168
_refine_ls_number_restraints 79
_refine_ls_restrained_S_all 0.945
_refine_ls_R_factor_all 0.1182
_refine_ls_R_factor_gt 0.0645
_refine_ls_shift/su_max 0.000
_refine_ls_shift/su_mean 0.000
_refine_ls_structure_factor_coef Fsqd
_refine_ls_weighting_details 'calc w=1/[\s^2^(Fo^2^)+(0.0926P)^2^+0.0000P] where P=(Fo^2^+2Fc^2^)/3'
_refine_ls_weighting_scheme calc
_refine_ls_wR_factor_gt 0.1512
_refine_ls_wR_factor_ref 0.1745
_reflns_number_gt 2418
_reflns_number_total 4168
_reflns_threshold_expression >2sigma(I)
_cod_data_source_file ic5b02150_si_007.cif
_cod_data_source_block 11
_cod_depositor_comments
;
The following automatic conversions were performed:

data item '_symmetry_cell_setting' value 'Monoclinic' was changed to
'monoclinic' in accordance with the
/home/saulius/struct/COD-crude-data/automatic-downloads/DataCite-retrospective/ACS/depositions/lib/dictionaries/cif_core.dic
dictionary named 'cif_core.dic' version 2.4.2 last updated on
2011-04-26.

Automatic conversion script
Id: cif_fix_values 6909 2019-04-08 15:41:33Z antanas 
;
_cod_original_cell_volume 4737(2)
_cod_original_sg_symbol_H-M C2/c
_cod_original_formula_sum 'C47 H35 Cl2 Cu2 I2 N8 O0.50'
_cod_database_code 4346802

loop_
_symmetry_equiv_pos_as_xyz
'x, y, z'
'-x, y, -z+1/2'
'x+1/2, y+1/2, z'
'-x+1/2, y+1/2, -z+1/2'
'-x, -y, -z'
'x, -y, z-1/2'
'-x+1/2, -y+1/2, -z'
'x+1/2, -y+1/2, z-1/2'

loop_
_atom_site_label
_atom_site_type_symbol
_atom_site_fract_x
_atom_site_fract_y
_atom_site_fract_z
_atom_site_U_iso_or_equiv
_atom_site_adp_type
_atom_site_occupancy
_atom_site_symmetry_multiplicity
_atom_site_calc_flag
_atom_site_refinement_flags
_atom_site_disorder_assembly
_atom_site_disorder_group
C1 C 0.4385(7) 0.4668(15) 0.7862(10) 0.056(4) Uani 0.67(2) 1 d PDU A 1
H1 H 0.4650 0.4018 0.8047 0.067 Uiso 0.67(2) 1 calc PR A 1
C2 C 0.3960(7) 0.452(2) 0.7125(10) 0.056(4) Uani 0.67(2) 1 d PU A 1
H2 H 0.3934 0.3796 0.6816 0.067 Uiso 0.67(2) 1 calc PR A 1
C3 C 0.3562(3) 0.5531(8) 0.6853(5) 0.037(2) Uani 1 1 d . . .
C4 C 0.3588(4) 0.6411(9) 0.7389(6) 0.068(3) Uani 1 1 d . A .
H4 H 0.3302 0.7015 0.7277 0.082 Uiso 1 1 calc R . .
C5 C 0.4026(5) 0.6448(9) 0.8103(6) 0.074(4) Uani 1 1 d . . .
H5 H 0.4026 0.7091 0.8462 0.089 Uiso 1 1 calc R A .
C6 C 0.3082(3) 0.5384(7) 0.6098(4) 0.0308(18) Uani 1 1 d . A .
C7 C 0.3100(3) 0.4474(7) 0.5566(4) 0.0306(18) Uani 1 1 d . . .
H7 H 0.3418 0.3960 0.5689 0.037 Uiso 1 1 calc R A .
C8 C 0.2656(3) 0.4300(7) 0.4849(4) 0.0301(18) Uani 1 1 d . A .
C9 C 0.2192(3) 0.5034(8) 0.4684(4) 0.0355(19) Uani 1 1 d . . .
H9 H 0.1888 0.4915 0.4205 0.043 Uiso 1 1 calc R A .
C10 C 0.2165(3) 0.5943(8) 0.5208(4) 0.036(2) Uani 1 1 d . A .
C11 C 0.2614(3) 0.6102(8) 0.5919(4) 0.0324(19) Uani 1 1 d . . .
H11 H 0.2595 0.6718 0.6283 0.039 Uiso 1 1 calc R A .
C12 C 0.2665(3) 0.3353(8) 0.4274(5) 0.0367(19) Uani 1 1 d . . .
C13 C 0.2984(4) 0.1882(8) 0.3705(5) 0.043(2) Uani 1 1 d . . .
C14 C 0.3282(4) 0.0969(9) 0.3492(6) 0.054(2) Uani 1 1 d . A .
H14 H 0.3650 0.0764 0.3818 0.065 Uiso 1 1 calc R . .
C15 C 0.3017(5) 0.0377(9) 0.2782(6) 0.059(3) Uani 1 1 d . . .
H15 H 0.3205 -0.0238 0.2600 0.071 Uiso 1 1 calc R A .
C16 C 0.2463(5) 0.0685(9) 0.2321(6) 0.063(3) Uani 1 1 d . A .
H16 H 0.2287 0.0261 0.1835 0.075 Uiso 1 1 calc R . .
C17 C 0.2169(4) 0.1569(9) 0.2547(5) 0.056(3) Uani 1 1 d . . .
H17 H 0.1797 0.1756 0.2231 0.067 Uiso 1 1 calc R A .
C18 C 0.2438(4) 0.2178(8) 0.3258(5) 0.040(2) Uani 1 1 d . A .
C19 C 0.1665(3) 0.6734(8) 0.5032(5) 0.040(2) Uani 1 1 d . . .
C20 C 0.1249(8) 0.684(2) 0.4240(12) 0.058(4) Uani 0.508(13) 1 d PU . 3
H20 H 0.1288 0.6350 0.3828 0.070 Uiso 0.508(13) 1 calc PR . 3
C21 C 0.0822(8) 0.759(2) 0.4076(12) 0.058(4) Uani 0.508(13) 1 d PU . 3
H21 H 0.0579 0.7683 0.3544 0.069 Uiso 0.508(13) 1 calc PR . 3
C22 C 0.1171(4) 0.8473(11) 0.5225(6) 0.074(4) Uani 1 1 d . . .
H22 H 0.1188 0.9210 0.5523 0.088 Uiso 1 1 calc R A .
C23 C 0.1634(4) 0.7727(11) 0.5433(6) 0.071(3) Uani 1 1 d . A .
H23 H 0.1944 0.7942 0.5887 0.085 Uiso 1 1 calc R . .
C24 C 0.446(4) 0.059(4) 0.764(3) 0.21(4) Uiso 0.25 1 d PD B 5
H24A H 0.4855 0.0364 0.7870 0.251 Uiso 0.25 1 calc PR B 5
H24B H 0.4240 -0.0175 0.7453 0.251 Uiso 0.25 1 calc PR B 5
C1' C 0.4465(16) 0.521(4) 0.7655(12) 0.055(4) Uani 0.33(2) 1 d PDU A 2
H1' H 0.4814 0.4913 0.7683 0.066 Uiso 0.33(2) 1 calc PR A 2
C2' C 0.4043(15) 0.513(4) 0.694(2) 0.055(4) Uani 0.33(2) 1 d PU A 2
H2' H 0.4107 0.4765 0.6504 0.066 Uiso 0.33(2) 1 calc PR A 2
C20' C 0.1151(8) 0.619(2) 0.4593(12) 0.058(4) Uani 0.492(13) 1 d PU . 4
H20' H 0.1114 0.5351 0.4415 0.070 Uiso 0.492(13) 1 calc PR . 4
C21' C 0.0693(9) 0.701(2) 0.4438(12) 0.059(4) Uani 0.492(13) 1 d PU . 4
H21' H 0.0337 0.6666 0.4163 0.071 Uiso 0.492(13) 1 calc PR . 4
C24' C 0.4402(11) -0.009(3) 0.766(2) 0.075(13) Uiso 0.25 1 d PD C 6
H24C H 0.4472 -0.0036 0.8229 0.090 Uiso 0.25 1 calc PR C 6
H24D H 0.4153 -0.0805 0.7432 0.090 Uiso 0.25 1 calc PR C 6
Cl1 Cl 0.4343(14) 0.163(3) 0.6892(16) 0.222(13) Uiso 0.25 1 d PD B 5
Cl2 Cl 0.4267(12) 0.132(3) 0.8331(15) 0.219(11) Uiso 0.25 1 d PD B 5
Cl3 Cl 0.5000 -0.025(3) 0.7500 0.46(3) Uiso 0.50 2 d SPD . 6
Cl4 Cl 0.4119(8) 0.128(2) 0.7188(14) 0.159(8) Uiso 0.25 1 d PD C 6
Cu1 Cu 0.50355(4) 0.56926(12) 0.93967(6) 0.0532(4) Uani 1 1 d . . .
I1 I 0.54206(2) 0.33215(7) 0.96210(4) 0.0597(3) Uani 1 1 d . . .
N1 N 0.2245(3) 0.3096(6) 0.3627(4) 0.0357(16) Uani 1 1 d . A .
N2 N 0.3120(3) 0.2665(6) 0.4359(4) 0.0387(17) Uani 1 1 d . A .
H2C H 0.3440 0.2705 0.4753 0.046 Uiso 1 1 calc R . .
N3 N 0.4436(3) 0.5679(8) 0.8320(4) 0.049(2) Uani 1 1 d D A .
N4 N 0.0720(3) 0.8229(7) 0.4649(4) 0.052(2) Uani 1 1 d . . .
O2' O 0.4767(14) -0.024(4) 0.912(2) 0.113(12) Uani 0.25 1 d PU D 6
H2B H 0.4713 0.0455 0.8881 0.169 Uiso 0.25 1 d PR D 6
H2A H 0.4955 0.0013 0.9580 0.169 Uiso 0.25 1 d PR D 6

loop_
_atom_site_aniso_label
_atom_site_aniso_U_11
_atom_site_aniso_U_22
_atom_site_aniso_U_33
_atom_site_aniso_U_23
_atom_site_aniso_U_13
_atom_site_aniso_U_12
C1 0.052(6) 0.070(10) 0.036(7) 0.011(7) 0.005(5) 0.036(8)
C2 0.053(6) 0.069(10) 0.036(7) 0.008(7) 0.005(5) 0.036(8)
C3 0.031(4) 0.043(6) 0.038(5) 0.004(4) 0.013(4) 0.011(4)
C4 0.066(7) 0.052(7) 0.055(6) -0.014(5) -0.014(5) 0.030(5)
C5 0.086(8) 0.044(7) 0.062(7) -0.022(5) -0.009(6) 0.011(6)
C6 0.035(4) 0.037(5) 0.021(4) 0.001(4) 0.011(3) -0.003(4)
C7 0.029(4) 0.029(5) 0.035(4) 0.008(4) 0.012(3) 0.005(3)
C8 0.033(4) 0.029(5) 0.029(4) 0.005(4) 0.012(3) 0.002(4)
C9 0.032(4) 0.040(5) 0.031(4) -0.001(4) 0.008(3) -0.003(4)
C10 0.028(4) 0.048(6) 0.029(4) 0.007(4) 0.007(3) 0.003(4)
C11 0.026(4) 0.038(5) 0.035(4) -0.002(4) 0.013(4) 0.008(4)
C12 0.045(5) 0.029(5) 0.042(5) 0.002(4) 0.023(4) -0.001(4)
C13 0.060(6) 0.029(5) 0.049(5) -0.002(4) 0.032(5) -0.010(4)
C14 0.060(6) 0.043(6) 0.066(7) -0.005(5) 0.032(5) 0.005(5)
C15 0.090(8) 0.037(6) 0.066(7) -0.015(5) 0.047(6) -0.011(6)
C16 0.097(9) 0.045(7) 0.047(6) -0.005(5) 0.028(6) -0.021(6)
C17 0.075(7) 0.046(6) 0.045(6) -0.002(5) 0.021(5) -0.002(5)
C18 0.053(6) 0.040(5) 0.030(4) 0.002(4) 0.016(4) -0.007(4)
C19 0.030(4) 0.048(6) 0.041(5) -0.004(5) 0.012(4) 0.007(4)
C20 0.042(6) 0.067(11) 0.045(8) -0.012(6) -0.009(6) 0.015(6)
C21 0.041(7) 0.067(11) 0.044(8) -0.012(7) -0.009(6) 0.016(7)
C22 0.043(6) 0.099(9) 0.055(6) -0.025(6) -0.011(5) 0.037(6)
C23 0.046(6) 0.091(9) 0.049(6) -0.024(6) -0.015(5) 0.030(6)
C1' 0.051(6) 0.070(10) 0.035(7) 0.011(7) 0.007(5) 0.036(8)
C2' 0.052(7) 0.070(10) 0.034(7) 0.011(7) 0.006(5) 0.036(8)
C20' 0.041(7) 0.065(11) 0.046(8) -0.011(7) -0.010(6) 0.013(7)
C21' 0.040(6) 0.067(11) 0.046(8) -0.012(6) -0.011(6) 0.014(6)
Cu1 0.0298(6) 0.0816(10) 0.0394(6) 0.0023(6) 0.0023(5) -0.0158(6)
I1 0.0435(4) 0.0783(5) 0.0560(4) -0.0001(4) 0.0166(3) -0.0066(3)
N1 0.049(4) 0.029(4) 0.027(4) -0.001(3) 0.010(3) 0.000(3)
N2 0.041(4) 0.036(4) 0.040(4) -0.008(3) 0.015(3) -0.007(3)
N3 0.025(4) 0.073(6) 0.044(4) -0.011(4) 0.009(3) -0.001(4)
N4 0.029(4) 0.069(6) 0.050(5) -0.021(4) 0.003(3) 0.013(4)
O2' 0.112(13) 0.111(13) 0.115(13) -0.002(5) 0.042(6) -0.001(5)

loop_
_atom_type_symbol
_atom_type_description
_atom_type_scat_dispersion_real
_atom_type_scat_dispersion_imag
_atom_type_scat_source
C C 0.0033 0.0016 'International Tables Vol C Tables 4.2.6.8 and 6.1.1.4'
H H 0.0000 0.0000 'International Tables Vol C Tables 4.2.6.8 and 6.1.1.4'
N N 0.0061 0.0033 'International Tables Vol C Tables 4.2.6.8 and 6.1.1.4'
O O 0.0106 0.0060 'International Tables Vol C Tables 4.2.6.8 and 6.1.1.4'
Cu Cu 0.3201 1.2651 'International Tables Vol C Tables 4.2.6.8 and 6.1.1.4'
I I -0.4742 1.8119 'International Tables Vol C Tables 4.2.6.8 and 6.1.1.4'
Cl Cl 0.1484 0.1585 'International Tables Vol C Tables 4.2.6.8 and 6.1.1.4'

loop_
_geom_angle_atom_site_label_1
_geom_angle_atom_site_label_2
_geom_angle_atom_site_label_3
_geom_angle
_geom_angle_site_symmetry_1
_geom_angle_site_symmetry_3
N3 C1 C2 123.2(12) . .
N3 C1 H1 118.4 . .
C2 C1 H1 118.4 . .
C1 C2 C3 117.5(14) . .
C1 C2 H2 121.3 . .
C3 C2 H2 121.3 . .
C2' C3 C4 111.2(18) . .
C2' C3 C2 33.0(16) . .
C4 C3 C2 115.6(9) . .
C2' C3 C6 122.1(17) . .
C4 C3 C6 123.3(7) . .
C2 C3 C6 119.4(9) . .
C3 C4 C5 120.6(9) . .
C3 C4 H4 119.7 . .
C5 C4 H4 119.7 . .
N3 C5 C4 125.2(9) . .
N3 C5 H5 117.4 . .
C4 C5 H5 117.4 . .
C11 C6 C7 118.7(7) . .
C11 C6 C3 122.1(7) . .
C7 C6 C3 119.1(7) . .
C6 C7 C8 121.0(7) . .
C6 C7 H7 119.5 . .
C8 C7 H7 119.5 . .
C9 C8 C7 119.0(7) . .
C9 C8 C12 118.8(7) . .
C7 C8 C12 122.2(7) . .
C8 C9 C10 120.9(7) . .
C8 C9 H9 119.6 . .
C10 C9 H9 119.6 . .
C9 C10 C11 119.1(7) . .
C9 C10 C19 120.9(7) . .
C11 C10 C19 120.0(7) . .
C6 C11 C10 121.3(7) . .
C6 C11 H11 119.4 . .
C10 C11 H11 119.4 . .
N1 C12 N2 113.4(7) . .
N1 C12 C8 124.2(7) . .
N2 C12 C8 122.5(7) . .
C14 C13 N2 132.0(9) . .
C14 C13 C18 123.6(8) . .
N2 C13 C18 104.4(7) . .
C15 C14 C13 116.5(9) . .
C15 C14 H14 121.8 . .
C13 C14 H14 121.8 . .
C14 C15 C16 120.1(9) . .
C14 C15 H15 119.9 . .
C16 C15 H15 119.9 . .
C17 C16 C15 122.8(9) . .
C17 C16 H16 118.6 . .
C15 C16 H16 118.6 . .
C16 C17 C18 117.2(10) . .
C16 C17 H17 121.4 . .
C18 C17 H17 121.4 . .
N1 C18 C17 129.6(8) . .
N1 C18 C13 110.6(7) . .
C17 C18 C13 119.8(9) . .
C23 C19 C20' 114.3(12) . .
C23 C19 C20 108.4(11) . .
C20' C19 C20 42.4(10) . .
C23 C19 C10 124.7(8) . .
C20' C19 C10 117.7(11) . .
C20 C19 C10 122.2(10) . .
C21 C20 C19 122.1(17) . .
C21 C20 H20 118.9 . .
C19 C20 H20 118.9 . .
C20 C21 N4 121.5(17) . .
C20 C21 H21 119.2 . .
N4 C21 H21 119.2 . .
N4 C22 C23 123.7(10) . .
N4 C22 H22 118.2 . .
C23 C22 H22 118.2 . .
C19 C23 C22 122.9(9) . .
C19 C23 H23 118.5 . .
C22 C23 H23 118.5 . .
Cl1 C24 Cl2 106.3(13) . .
Cl1 C24 H24A 110.5 . .
Cl2 C24 H24A 110.5 . .
Cl1 C24 H24B 110.5 . .
Cl2 C24 H24B 110.5 . .
H24A C24 H24B 108.7 . .
N3 C1' C2' 127(3) . .
N3 C1' H1' 116.7 . .
C2' C1' H1' 116.7 . .
C3 C2' C1' 120(3) . .
C3 C2' H2' 119.9 . .
C1' C2' H2' 119.9 . .
C19 C20' C21' 114.6(18) . .
C19 C20' H20' 122.7 . .
C21' C20' H20' 122.7 . .
N4 C21' C20' 125.6(18) . .
N4 C21' H21' 117.2 . .
C20' C21' H21' 117.2 . .
Cl3 C24' Cl4 104.7(12) . .
Cl3 C24' H24C 110.8 . .
Cl4 C24' H24C 110.8 . .
Cl3 C24' H24D 110.8 . .
Cl4 C24' H24D 110.8 . .
H24C C24' H24D 108.9 . .
C24 Cl2 H2B 81.3 . .
C24' Cl3 C24' 169(3) 2_656 .
N3 Cu1 N4 122.0(3) . 8_566
N3 Cu1 I1 106.1(2) . 5_667
N4 Cu1 I1 101.0(2) 8_566 5_667
N3 Cu1 I1 104.7(2) . .
N4 Cu1 I1 104.6(2) 8_566 .
I1 Cu1 I1 119.71(4) 5_667 .
N3 Cu1 Cu1 121.8(2) . 5_667
N4 Cu1 Cu1 116.2(2) 8_566 5_667
I1 Cu1 Cu1 59.95(5) 5_667 5_667
I1 Cu1 Cu1 59.76(5) . 5_667
Cu1 I1 Cu1 60.29(4) 5_667 .
C12 N1 C18 104.7(7) . .
C12 N2 C13 106.9(7) . .
C12 N2 H2C 126.5 . .
C13 N2 H2C 126.5 . .
C5 N3 C1' 105.9(16) . .
C5 N3 C1 116.2(9) . .
C1' N3 C1 33.2(15) . .
C5 N3 Cu1 123.6(7) . .
C1' N3 Cu1 127.3(16) . .
C1 N3 Cu1 118.5(9) . .
C22 N4 C21 110.6(10) . .
C22 N4 C21' 111.4(11) . .
C21 N4 C21' 45.4(11) . .
C22 N4 Cu1 122.4(6) . 8_465
C21 N4 Cu1 121.1(9) . 8_465
C21' N4 Cu1 122.2(10) . 8_465
H2B O2' H2B 0.0 . .
H2B O2' H2A 98.4 . .
H2B O2' H2A 98.4 . .

loop_
_geom_bond_atom_site_label_1
_geom_bond_atom_site_label_2
_geom_bond_distance
_geom_bond_site_symmetry_2
C1 N3 1.343(12) .
C1 C2 1.403(19) .
C1 H1 0.9500 .
C2 C3 1.454(18) .
C2 H2 0.9500 .
C3 C2' 1.28(3) .
C3 C4 1.342(12) .
C3 C6 1.491(10) .
C4 C5 1.383(13) .
C4 H4 0.9500 .
C5 N3 1.292(12) .
C5 H5 0.9500 .
C6 C11 1.376(10) .
C6 C7 1.388(10) .
C7 C8 1.407(10) .
C7 H7 0.9500 .
C8 C9 1.379(10) .
C8 C12 1.465(11) .
C9 C10 1.384(11) .
C9 H9 0.9500 .
C10 C11 1.402(10) .
C10 C19 1.488(11) .
C11 H11 0.9500 .
C12 N1 1.311(10) .
C12 N2 1.356(10) .
C13 C14 1.390(12) .
C13 N2 1.394(10) .
C13 C18 1.395(12) .
C14 C15 1.379(13) .
C14 H14 0.9500 .
C15 C16 1.419(14) .
C15 H15 0.9500 .
C16 C17 1.373(13) .
C16 H16 0.9500 .
C17 C18 1.391(12) .
C17 H17 0.9500 .
C18 N1 1.384(10) .
C19 C23 1.310(12) .
C19 C20' 1.41(2) .
C19 C20 1.459(19) .
C20 C21 1.32(2) .
C20 H20 0.9500 .
C21 N4 1.36(2) .
C21 H21 0.9500 .
C22 N4 1.285(11) .
C22 C23 1.379(13) .
C22 H22 0.9500 .
C23 H23 0.9500 .
C24 Cl1 1.701(10) .
C24 Cl2 1.701(10) .
C24 H24A 0.9900 .
C24 H24B 0.9900 .
C1' N3 1.337(14) .
C1' C2' 1.37(4) .
C1' H1' 0.9500 .
C2' H2' 0.9500 .
C20' C21' 1.42(3) .
C20' H20' 0.9500 .
C21' N4 1.36(2) .
C21' H21' 0.9500 .
C24' Cl3 1.695(10) .
C24' Cl4 1.719(10) .
C24' H24C 0.9900 .
C24' H24D 0.9900 .
Cl2 H2B 1.5364 .
Cl3 C24' 1.695(10) 2_656
Cu1 N3 2.013(7) .
Cu1 N4 2.031(7) 8_566
Cu1 I1 2.7007(14) 5_667
Cu1 I1 2.7061(16) .
Cu1 Cu1 2.715(2) 5_667
I1 Cu1 2.7007(14) 5_667
N2 H2C 0.8800 .
N4 Cu1 2.031(7) 8_465
O2' H2B 0.8500 .
O2' H2B 0.8500 .
O2' H2A 0.8500 .

loop_
_geom_torsion_atom_site_label_1
_geom_torsion_atom_site_label_2
_geom_torsion_atom_site_label_3
_geom_torsion_atom_site_label_4
_geom_torsion
_geom_torsion_site_symmetry_1
_geom_torsion_site_symmetry_4
N3 C1 C2 C3 0(2) . .
C1 C2 C3 C2' 80(4) . .
C1 C2 C3 C4 -10.4(19) . .
C1 C2 C3 C6 -175.9(12) . .
C2' C3 C4 C5 -25(2) . .
C2 C3 C4 C5 10.5(18) . .
C6 C3 C4 C5 175.4(10) . .
C3 C4 C5 N3 0(2) . .
C2' C3 C6 C11 -161(2) . .
C4 C3 C6 C11 -3.8(13) . .
C2 C3 C6 C11 160.6(12) . .
C2' C3 C6 C7 21(3) . .
C4 C3 C6 C7 177.7(9) . .
C2 C3 C6 C7 -17.9(14) . .
C11 C6 C7 C8 1.3(11) . .
C3 C6 C7 C8 179.8(7) . .
C6 C7 C8 C9 -1.2(11) . .
C6 C7 C8 C12 179.5(7) . .
C7 C8 C9 C10 1.0(11) . .
C12 C8 C9 C10 -179.7(7) . .
C8 C9 C10 C11 -0.8(12) . .
C8 C9 C10 C19 -179.8(8) . .
C7 C6 C11 C10 -1.1(11) . .
C3 C6 C11 C10 -179.6(7) . .
C9 C10 C11 C6 0.9(12) . .
C19 C10 C11 C6 179.9(7) . .
C9 C8 C12 N1 -4.6(12) . .
C7 C8 C12 N1 174.6(7) . .
C9 C8 C12 N2 174.4(7) . .
C7 C8 C12 N2 -6.4(12) . .
N2 C13 C14 C15 -178.9(8) . .
C18 C13 C14 C15 2.5(13) . .
C13 C14 C15 C16 -1.7(13) . .
C14 C15 C16 C17 0.4(15) . .
C15 C16 C17 C18 0.4(14) . .
C16 C17 C18 N1 -179.9(9) . .
C16 C17 C18 C13 0.2(13) . .
C14 C13 C18 N1 178.4(8) . .
N2 C13 C18 N1 -0.6(9) . .
C14 C13 C18 C17 -1.7(13) . .
N2 C13 C18 C17 179.3(7) . .
C9 C10 C19 C23 -169.5(10) . .
C11 C10 C19 C23 11.5(14) . .
C9 C10 C19 C20' 32.3(15) . .
C11 C10 C19 C20' -146.6(13) . .
C9 C10 C19 C20 -16.8(16) . .
C11 C10 C19 C20 164.3(13) . .
C23 C19 C20 C21 -20(3) . .
C20' C19 C20 C21 87(3) . .
C10 C19 C20 C21 -176.3(18) . .
C19 C20 C21 N4 -6(3) . .
C20' C19 C23 C22 -24.8(19) . .
C20 C19 C23 C22 20.5(18) . .
C10 C19 C23 C22 176.4(10) . .
N4 C22 C23 C19 4(2) . .
C4 C3 C2' C1' 24(4) . .
C2 C3 C2' C1' -80(4) . .
C6 C3 C2' C1' -176(2) . .
N3 C1' C2' C3 1(5) . .
C23 C19 C20' C21' 20(2) . .
C20 C19 C20' C21' -71(2) . .
C10 C19 C20' C21' -179.2(15) . .
C19 C20' C21' N4 3(3) . .
Cl4 C24' Cl3 C24' 31(2) . 2_656
N3 Cu1 I1 Cu1 -118.6(2) . 5_667
N4 Cu1 I1 Cu1 112.1(2) 8_566 5_667
I1 Cu1 I1 Cu1 0.0 5_667 5_667
N2 C12 N1 C18 -0.3(9) . .
C8 C12 N1 C18 178.8(7) . .
C17 C18 N1 C12 -179.3(9) . .
C13 C18 N1 C12 0.6(9) . .
N1 C12 N2 C13 0.0(9) . .
C8 C12 N2 C13 -179.2(7) . .
C14 C13 N2 C12 -178.5(9) . .
C18 C13 N2 C12 0.4(8) . .
C4 C5 N3 C1' 24(2) . .
C4 C5 N3 C1 -10.4(19) . .
C4 C5 N3 Cu1 -175.2(9) . .
C2' C1' N3 C5 -25(4) . .
C2' C1' N3 C1 89(5) . .
C2' C1' N3 Cu1 175(2) . .
C2 C1 N3 C5 10(2) . .
C2 C1 N3 C1' -69(3) . .
C2 C1 N3 Cu1 175.6(12) . .
N4 Cu1 N3 C5 -87.8(9) 8_566 .
I1 Cu1 N3 C5 26.6(9) 5_667 .
I1 Cu1 N3 C5 154.1(8) . .
Cu1 Cu1 N3 C5 90.9(9) 5_667 .
N4 Cu1 N3 C1' 69(3) 8_566 .
I1 Cu1 N3 C1' -176(2) 5_667 .
I1 Cu1 N3 C1' -49(2) . .
Cu1 Cu1 N3 C1' -112(2) 5_667 .
N4 Cu1 N3 C1 107.7(12) 8_566 .
I1 Cu1 N3 C1 -137.9(11) 5_667 .
I1 Cu1 N3 C1 -10.5(12) . .
Cu1 Cu1 N3 C1 -73.7(12) 5_667 .
C23 C22 N4 C21 -29.9(19) . .
C23 C22 N4 C21' 19(2) . .
C23 C22 N4 Cu1 176.8(9) . 8_465
C20 C21 N4 C22 30(3) . .
C20 C21 N4 C21' -70(2) . .
C20 C21 N4 Cu1 -176.5(16) . 8_465
C20' C21' N4 C22 -22(3) . .
C20' C21' N4 C21 76(3) . .
C20' C21' N4 Cu1 -180.0(17) . 8_465
